data_4060335
loop_
_publ_author_name
'Nelkenbaum, Elza'
'Kapon, Moshe'
'Eisen, Moris S.'

_publ_section_title
;
Synthesis and Molecular Structures of Neutral Nickel Complexes. Catalytic 
Activity of (Benzamidinato)(acetylacetonato)nickel for the Addition 
Polymerization of Norbornene, the Oligomerization of Ethylene, 
and the Dimerization of Propylene
;
_journal_issue 11
_journal_name_full Organometallics
_journal_page_first 2645
_journal_page_last 2659
_journal_paper_doi 10.1021/om0490379
_journal_volume 24
_journal_year 2005
_chemical_formula_moiety 'C28 H50 N4 Ni1 Si4'
_chemical_formula_sum 'C28 H50 N4 Ni Si4'
_chemical_formula_weight 613.78
_space_group_IT_number 15
_symmetry_cell_setting monoclinic
_symmetry_space_group_name_Hall '-C 2yc'
_symmetry_space_group_name_H-M 'C 1 2/c 1'
_cell_angle_alpha 90.00
_cell_angle_beta 129.923(3)
_cell_angle_gamma 90.00
_cell_formula_units_Z 4
_cell_length_a 26.7070(12)
_cell_length_b 8.8830(6)
_cell_length_c 20.4120(12)
_cell_measurement_temperature 230.0(1)
_cell_volume 3713.8(4)
_diffrn_ambient_temperature 230.0(1)
_exptl_crystal_density_diffrn 1.098
_cod_original_sg_symbol_H-M C2/c
_cod_original_formula_sum 'C28 H50 N4 Ni1 Si4'
_cod_database_code 4060335

loop_
_symmetry_equiv_pos_as_xyz
'x, y, z'
'-x, y, -z+1/2'
'x+1/2, y+1/2, z'
'-x+1/2, y+1/2, -z+1/2'
'-x, -y, -z'
'x, -y, z-1/2'
'-x+1/2, -y+1/2, -z'
'x+1/2, -y+1/2, z-1/2'

loop_
_atom_site_label
_atom_site_type_symbol
_atom_site_fract_x
_atom_site_fract_y
_atom_site_fract_z
_atom_site_U_iso_or_equiv
_atom_site_adp_type
_atom_site_occupancy
_atom_site_symmetry_multiplicity
_atom_site_calc_flag
_atom_site_refinement_flags
_atom_site_disorder_assembly
_atom_site_disorder_group
Ni1 Ni 1.0000 0.91297(10) 0.7500 0.0637(3) Uani 1 2 d S . .
Si1 Si 1.05006(6) 0.65715(18) 0.67295(8) 0.0738(5) Uani 1 1 d . . .
Si2 Si 0.85425(6) 1.06815(16) 0.57511(8) 0.0663(4) Uani 1 1 d . . .
N1 N 1.00060(16) 0.7912(4) 0.6670(2) 0.0639(10) Uani 1 1 d . . .
N2 N 0.92247(15) 0.9545(4) 0.6290(2) 0.0591(10) Uani 1 1 d . . .
C1 C 0.90191(18) 0.7997(5) 0.5132(2) 0.0544(11) Uani 1 1 d . . .
C2 C 0.8598(2) 0.6805(7) 0.4849(3) 0.0842(16) Uani 1 1 d . . .
H2 H 0.8571 0.6295 0.5229 0.086(16) Uiso 1 1 calc R . .
C3 C 0.8212(2) 0.6352(7) 0.4001(3) 0.0918(17) Uani 1 1 d . . .
H3 H 0.7934 0.5521 0.3825 0.078(15) Uiso 1 1 calc R . .
C4 C 0.8216(2) 0.7046(7) 0.3418(3) 0.0743(14) Uani 1 1 d . . .
C5 C 0.8625(3) 0.8217(8) 0.3699(3) 0.0910(17) Uani 1 1 d . . .
H5 H 0.8639 0.8731 0.3308 0.12(2) Uiso 1 1 calc R . .
C6 C 0.9033(3) 0.8705(7) 0.4550(3) 0.0858(16) Uani 1 1 d . . .
H6 H 0.9317 0.9522 0.4721 0.076(15) Uiso 1 1 calc R . .
C7 C 0.7783(2) 0.6592(7) 0.2502(3) 0.107(2) Uani 1 1 d . . .
H7A H 0.7522 0.5732 0.2412 0.161 Uiso 1 1 calc R . .
H7B H 0.8048 0.6325 0.2348 0.161 Uiso 1 1 calc R . .
H7C H 0.7498 0.7424 0.2148 0.161 Uiso 1 1 calc R . .
C8 C 1.0132(3) 0.4709(8) 0.6344(5) 0.182(4) Uani 1 1 d . . .
H8A H 0.9757 0.4765 0.5740 0.273 Uiso 1 1 calc R . .
H8B H 0.9993 0.4362 0.6656 0.273 Uiso 1 1 calc R . .
H8C H 1.0450 0.4012 0.6431 0.273 Uiso 1 1 calc R . .
C9 C 1.0756(4) 0.7119(10) 0.6126(5) 0.199(4) Uani 1 1 d . . .
H9A H 1.0958 0.8106 0.6312 0.299 Uiso 1 1 calc R . .
H9B H 1.0379 0.7150 0.5523 0.299 Uiso 1 1 calc R . .
H9C H 1.1069 0.6392 0.6223 0.299 Uiso 1 1 calc R . .
C10 C 1.1208(3) 0.6462(11) 0.7862(4) 0.213(5) Uani 1 1 d . . .
H10A H 1.1406 0.7450 0.8067 0.320 Uiso 1 1 calc R . .
H10B H 1.1523 0.5761 0.7945 0.320 Uiso 1 1 calc R . .
H10C H 1.1072 0.6116 0.8177 0.320 Uiso 1 1 calc R . .
C11 C 0.9427(2) 0.8502(5) 0.6044(3) 0.0596(12) Uani 1 1 d . . .
C12 C 0.8542(3) 1.2106(7) 0.5088(4) 0.135(3) Uani 1 1 d . . .
H12A H 0.8513 1.1604 0.4643 0.203 Uiso 1 1 calc R . .
H12B H 0.8942 1.2688 0.5443 0.203 Uiso 1 1 calc R . .
H12C H 0.8170 1.2771 0.4830 0.203 Uiso 1 1 calc R . .
C13 C 0.7771(2) 0.9626(8) 0.5050(4) 0.143(3) Uani 1 1 d . . .
H13A H 0.7745 0.9127 0.4606 0.214 Uiso 1 1 calc R . .
H13B H 0.7407 1.0316 0.4791 0.214 Uiso 1 1 calc R . .
H13C H 0.7755 0.8881 0.5383 0.214 Uiso 1 1 calc R . .
C14 C 0.8581(3) 1.1596(10) 0.6588(4) 0.173(4) Uani 1 1 d . . .
H14A H 0.8579 1.0835 0.6927 0.259 Uiso 1 1 calc R . .
H14B H 0.8206 1.2251 0.6327 0.259 Uiso 1 1 calc R . .
H14C H 0.8978 1.2186 0.6952 0.259 Uiso 1 1 calc R . .

loop_
_atom_site_aniso_label
_atom_site_aniso_U_11
_atom_site_aniso_U_22
_atom_site_aniso_U_33
_atom_site_aniso_U_23
_atom_site_aniso_U_13
_atom_site_aniso_U_12
Ni1 0.0607(5) 0.0771(7) 0.0407(5) 0.000 0.0267(4) 0.000
Si1 0.0658(9) 0.0830(12) 0.0603(8) 0.0019(8) 0.0348(7) 0.0132(7)
Si2 0.0606(8) 0.0699(10) 0.0558(8) 0.0027(7) 0.0315(7) 0.0071(7)
N1 0.054(2) 0.081(3) 0.042(2) 0.0059(19) 0.0235(18) 0.016(2)
N2 0.057(2) 0.064(3) 0.045(2) -0.0017(17) 0.0275(18) 0.0097(18)
C1 0.047(2) 0.064(3) 0.043(3) 0.002(2) 0.024(2) 0.007(2)
C2 0.091(4) 0.102(5) 0.055(3) -0.004(3) 0.044(3) -0.019(3)
C3 0.085(4) 0.109(5) 0.064(4) -0.022(3) 0.039(3) -0.032(3)
C4 0.065(3) 0.093(4) 0.047(3) -0.010(3) 0.027(3) -0.002(3)
C5 0.107(4) 0.113(5) 0.052(3) 0.006(3) 0.051(3) 0.001(4)
C6 0.099(4) 0.090(4) 0.065(3) -0.004(3) 0.052(3) -0.018(4)
C7 0.099(4) 0.141(6) 0.058(3) -0.030(4) 0.039(3) -0.004(4)
C8 0.148(6) 0.094(6) 0.243(10) -0.033(6) 0.097(7) 0.009(5)
C9 0.238(9) 0.202(9) 0.285(10) 0.098(8) 0.226(9) 0.109(7)
C10 0.148(6) 0.291(11) 0.079(4) -0.022(6) 0.017(4) 0.146(7)
C11 0.060(3) 0.068(3) 0.044(3) 0.006(2) 0.030(2) -0.003(2)
C12 0.121(5) 0.115(6) 0.166(6) 0.080(5) 0.090(5) 0.045(4)
C13 0.071(4) 0.115(6) 0.180(7) 0.004(5) 0.053(4) 0.004(4)
C14 0.171(6) 0.224(9) 0.095(5) -0.014(5) 0.072(5) 0.092(6)

loop_
_geom_bond_atom_site_label_1
_geom_bond_atom_site_label_2
_geom_bond_distance
_geom_bond_site_symmetry_2
_geom_bond_publ_flag
Ni1 N2 1.990(3) . ?
Ni1 N1 2.019(3) . ?
Si1 N1 1.723(4) . ?
Si1 C9 1.816(7) . ?
Si1 C10 1.821(6) . ?
Si1 C8 1.825(7) . ?
Si2 N2 1.725(3) . ?
Si2 C14 1.833(5) . ?
Si2 C13 1.841(6) . ?
Si2 C12 1.852(5) . ?
N1 C11 1.327(5) . ?
N2 C11 1.323(5) . ?
C1 C6 1.366(6) . ?
C1 C2 1.373(6) . ?
C1 C11 1.501(5) . ?
C2 C3 1.390(6) . ?
C2 H2 0.9400 . ?
C3 C4 1.346(7) . ?
C3 H3 0.9400 . ?
C4 C5 1.342(7) . ?
C4 C7 1.491(6) . ?
C5 C6 1.402(6) . ?
C5 H5 0.9400 . ?
C6 H6 0.9400 . ?
C7 H7A 0.9700 . ?
C7 H7B 0.9700 . ?
C7 H7C 0.9700 . ?
C8 H8A 0.9700 . ?
C8 H8B 0.9700 . ?
C8 H8C 0.9700 . ?
C9 H9A 0.9700 . ?
C9 H9B 0.9700 . ?
C9 H9C 0.9700 . ?
C10 H10A 0.9700 . ?
C10 H10B 0.9700 . ?
C10 H10C 0.9700 . ?
C12 H12A 0.9700 . ?
C12 H12B 0.9700 . ?
C12 H12C 0.9700 . ?
C13 H13A 0.9700 . ?
C13 H13B 0.9700 . ?
C13 H13C 0.9700 . ?
C14 H14A 0.9700 . ?
C14 H14B 0.9700 . ?
C14 H14C 0.9700 . ?
